data_4305014
loop_
_publ_author_name
'Jian Zhang'
'Emily Chew'
'Shumei Chen'
'Jimmy T. H. Pham'
'Xianhui Bu'

_publ_contact_author_address
;
Department of Chemistry and Biochemistry
California State University, Long Beach
1250 Bellflower Boulevard, Long Beach, CA 90840
;
_publ_contact_author_email xbu@csulb.edu
_publ_contact_author_name 'Xianhui Bu'
_publ_section_title
;
Three-Dimensional Homochiral Transition-Metal Camphorate Architectures
Directed by a Flexible Auxiliary Ligand
;
_journal_name_full 'Inorganic Chemistry'
_journal_page_first 3495
_journal_page_last 3497
_journal_paper_doi 10.1021/ic800195u
_journal_volume 47
_journal_year 2008
_chemical_absolute_configuration rm
_chemical_formula_sum 'C33 H42 Co2 N2 O8'
_chemical_formula_weight 712.55
_chemical_name_systematic
; 
 ? 
;
_space_group_IT_number 5
_symmetry_cell_setting monoclinic
_symmetry_space_group_name_Hall 'C 2y'
_symmetry_space_group_name_H-M 'C 1 2 1'
_atom_sites_solution_hydrogens geom
_atom_sites_solution_primary direct
_atom_sites_solution_secondary difmap
_audit_creation_method SHELXL-97
_cell_angle_alpha 90.00
_cell_angle_beta 106.480(2)
_cell_angle_gamma 90.00
_cell_formula_units_Z 4
_cell_length_a 19.0446(6)
_cell_length_b 12.2585(4)
_cell_length_c 14.0227(4)
_cell_measurement_reflns_used 4123
_cell_measurement_temperature 273(2)
_cell_measurement_theta_max 24.02
_cell_measurement_theta_min 2.31
_cell_volume 3139.23(17)
_computing_cell_refinement 'Bruker SMART'
_computing_data_collection 'Bruker SMART'
_computing_data_reduction 'Bruker SAINT'
_computing_molecular_graphics 'Bruker SHELXTL'
_computing_publication_material 'Bruker SHELXTL'
_computing_structure_refinement 'SHELXL-97 (Sheldrick, 1997)'
_computing_structure_solution 'SHELXS-97 (Sheldrick, 1990)'
_diffrn_ambient_temperature 273(2)
_diffrn_measured_fraction_theta_full 0.994
_diffrn_measured_fraction_theta_max 0.994
_diffrn_measurement_device_type 'CCD area detector'
_diffrn_measurement_method 'phi and omega scans'
_diffrn_radiation_monochromator graphite
_diffrn_radiation_source 'fine-focus sealed tube'
_diffrn_radiation_type MoK\a
_diffrn_radiation_wavelength 0.71073
_diffrn_reflns_av_R_equivalents 0.0604
_diffrn_reflns_av_sigmaI/netI 0.0739
_diffrn_reflns_limit_h_max 22
_diffrn_reflns_limit_h_min -21
_diffrn_reflns_limit_k_max 14
_diffrn_reflns_limit_k_min -14
_diffrn_reflns_limit_l_max 16
_diffrn_reflns_limit_l_min -16
_diffrn_reflns_number 17975
_diffrn_reflns_theta_full 25.09
_diffrn_reflns_theta_max 25.09
_diffrn_reflns_theta_min 1.51
_exptl_absorpt_coefficient_mu 1.112
_exptl_absorpt_correction_type none
_exptl_crystal_colour red
_exptl_crystal_density_diffrn 1.508
_exptl_crystal_density_method 'not measured'
_exptl_crystal_description prism
_exptl_crystal_F_000 1488
_exptl_crystal_size_max 0.27
_exptl_crystal_size_mid .22
_exptl_crystal_size_min .12
_refine_diff_density_max 1.160
_refine_diff_density_min -0.519
_refine_diff_density_rms 0.080
_refine_ls_abs_structure_details 'Flack H D (1983), Acta Cryst. A39, 876-881'
_refine_ls_abs_structure_Flack 0.04(3)
_refine_ls_extinction_method none
_refine_ls_goodness_of_fit_ref 0.986
_refine_ls_hydrogen_treatment constr
_refine_ls_matrix_type full
_refine_ls_number_parameters 407
_refine_ls_number_reflns 5275
_refine_ls_number_restraints 1
_refine_ls_restrained_S_all 0.986
_refine_ls_R_factor_all 0.0645
_refine_ls_R_factor_gt 0.0491
_refine_ls_shift/su_max 0.023
_refine_ls_shift/su_mean 0.014
_refine_ls_structure_factor_coef Fsqd
_refine_ls_weighting_details 'calc w=1/[\s^2^(Fo^2^)+(0.0704P)^2^+0.0000P] where P=(Fo^2^+2Fc^2^)/3'
_refine_ls_weighting_scheme calc
_refine_ls_wR_factor_gt 0.1204
_refine_ls_wR_factor_ref 0.1270
_reflns_number_gt 4147
_reflns_number_total 5275
_reflns_threshold_expression >2sigma(I)
_cod_data_source_file ic800195u-file003_4.cif
_cod_data_source_block 4
_cod_depositor_comments
;
The following automatic conversions were performed:
'_symmetry_cell_setting' value 'Monoclinic' changed to 'monoclinic'
according to '/home/saulius/struct/CIF-dictionaries/cif_core.dic'
dictionary named 'cif_core.dic' version 2.4.1 from 2010-06-29.

Automatic conversion script
Id: cif_fix_enum 1527 2010-12-29 10:47:43Z saulius 
;
_cod_original_sg_symbol_H-M 'C 2'
_cod_database_code 4305014

loop_
_symmetry_equiv_pos_as_xyz
'x, y, z'
'-x, y, -z'
'x+1/2, y+1/2, z'
'-x+1/2, y+1/2, -z'

loop_
_atom_site_label
_atom_site_type_symbol
_atom_site_fract_x
_atom_site_fract_y
_atom_site_fract_z
_atom_site_U_iso_or_equiv
_atom_site_adp_type
_atom_site_occupancy
_atom_site_symmetry_multiplicity
_atom_site_calc_flag
_atom_site_refinement_flags
_atom_site_disorder_assembly
_atom_site_disorder_group
Co1 Co 0.81888(4) 0.82305(6) 0.24519(6) 0.0259(2) Uani 1 1 d . . .
Co2 Co 0.66748(4) 0.86894(6) 0.24769(6) 0.0299(2) Uani 1 1 d . . .
O1 O 0.7762(2) 1.2036(4) 0.7191(3) 0.0303(11) Uani 1 1 d . . .
O2 O 0.84787(19) 1.3343(4) -0.1027(3) 0.0285(10) Uani 1 1 d . . .
O3 O 0.83328(19) 0.8601(4) 0.3876(3) 0.0283(10) Uani 1 1 d . . .
O4 O 0.7347(2) 1.2823(3) -0.1070(3) 0.0261(10) Uani 1 1 d . . .
O5 O 0.7666(2) 0.9924(4) 0.2135(3) 0.0341(12) Uani 1 1 d . . .
O6 O 0.8894(2) 1.2411(4) 0.7183(3) 0.0357(12) Uani 1 1 d . . .
O7 O 0.7206(2) 0.9157(4) 0.3865(3) 0.0329(11) Uani 1 1 d . . .
O8 O 0.8795(2) 0.9506(4) 0.2153(3) 0.0328(12) Uani 1 1 d . . .
N1 N 0.8906(3) 0.6922(4) 0.2804(4) 0.0240(12) Uani 1 1 d . . .
N2 N 0.5938(3) 0.9957(5) 0.2108(4) 0.0299(13) Uani 1 1 d . . .
C1 C 0.8036(4) 0.9719(7) 0.7141(7) 0.058(2) Uani 1 1 d . . .
H1A H 0.7692 1.0057 0.7445 0.070 Uiso 1 1 calc R . .
H1B H 0.8346 0.9207 0.7599 0.070 Uiso 1 1 calc R . .
C2 C 0.7780(5) 1.2122(6) 0.1815(5) 0.047(2) Uani 1 1 d . . .
H2A H 0.7319 1.1728 0.1641 0.057 Uiso 1 1 calc R . .
H2B H 0.7858 1.2426 0.2476 0.057 Uiso 1 1 calc R . .
C3 C 0.9128(5) 1.1761(6) 0.2549(5) 0.064(2) Uani 1 1 d . . .
H3A H 0.9092 1.1677 0.3214 0.096 Uiso 1 1 calc R . .
H3B H 0.9200 1.2517 0.2425 0.096 Uiso 1 1 calc R . .
H3C H 0.9534 1.1343 0.2472 0.096 Uiso 1 1 calc R . .
C4 C 0.8863(5) 0.8679(11) 0.5885(6) 0.127(6) Uani 1 1 d . . .
H4A H 0.8785 0.7906 0.5809 0.190 Uiso 1 1 calc R . .
H4B H 0.9016 0.8860 0.6579 0.190 Uiso 1 1 calc R . .
H4C H 0.9235 0.8894 0.5583 0.190 Uiso 1 1 calc R . .
C5 C 0.7939(5) 1.1288(7) 0.4959(6) 0.068(3) Uani 1 1 d . . .
H5A H 0.7432 1.1281 0.4943 0.102 Uiso 1 1 calc R . .
H5B H 0.7981 1.1150 0.4303 0.102 Uiso 1 1 calc R . .
H5C H 0.8147 1.1988 0.5184 0.102 Uiso 1 1 calc R . .
C6 C 0.7620(5) 0.9155(8) 0.6022(7) 0.080(3) Uani 1 1 d . . .
H6A H 0.7509 0.8393 0.6099 0.096 Uiso 1 1 calc R . .
H6B H 0.7167 0.9535 0.5705 0.096 Uiso 1 1 calc R . .
C7 C 0.8324(9) 1.0458(8) 0.5626(6) 0.125(6) Uani 1 1 d . . .
C9 C 0.9150(7) 1.0751(17) 0.5417(11) 0.188(8) Uani 1 1 d . . .
H9A H 0.9256 1.1514 0.5532 0.282 Uiso 1 1 calc R . .
H9B H 0.9127 1.0575 0.4742 0.282 Uiso 1 1 calc R . .
H9C H 0.9529 1.0329 0.5861 0.282 Uiso 1 1 calc R . .
C11 C 0.8284(3) 1.0200(5) 0.2048(4) 0.0227(15) Uani 1 1 d . . .
C12 C 0.8014(3) 1.2987(5) -0.0637(4) 0.0263(16) Uani 1 1 d . . .
C13 C 1.0000 0.3638(10) 0.5000 0.048(3) Uani 1 2 d S . .
C14 C 0.8409(4) 1.1351(6) 0.1797(5) 0.0309(16) Uani 1 1 d . . .
C15 C 0.8166(3) 0.9265(5) 0.5391(5) 0.0265(15) Uani 1 1 d . . .
C16 C 0.8372(4) 1.1754(7) 0.7058(5) 0.0348(18) Uani 1 1 d . . .
C17 C 0.8468(4) 1.0545(6) 0.6734(5) 0.0322(17) Uani 1 1 d . . .
H17A H 0.8986 1.0362 0.7025 0.039 Uiso 1 1 calc R . .
C18 C 0.5000 1.3312(10) 0.0000 0.039(2) Uani 1 2 d S . .
C19 C 0.5267(3) 0.9795(6) 0.1489(5) 0.0353(18) Uani 1 1 d . . .
H19A H 0.5101 0.9081 0.1357 0.042 Uiso 1 1 calc R . .
C20 C 0.6149(3) 1.1015(6) 0.2291(5) 0.0364(18) Uani 1 1 d . . .
H20A H 0.6600 1.1163 0.2745 0.044 Uiso 1 1 calc R . .
C21 C 0.8703(3) 0.5902(5) 0.2632(5) 0.0283(15) Uani 1 1 d . . .
H21A H 0.8248 0.5757 0.2186 0.034 Uiso 1 1 calc R . .
C22 C 0.9563(3) 0.7093(6) 0.3411(5) 0.0324(17) Uani 1 1 d . . .
H22A H 0.9722 0.7812 0.3520 0.039 Uiso 1 1 calc R . .
C23 C 0.4811(3) 1.0632(6) 0.1038(5) 0.0306(16) Uani 1 1 d . . .
H23A H 0.4342 1.0479 0.0637 0.037 Uiso 1 1 calc R . .
C24 C 0.7857(4) 1.0759(6) 0.0034(5) 0.048(2) Uani 1 1 d . . .
H24A H 0.7867 1.0820 -0.0644 0.071 Uiso 1 1 calc R . .
H24B H 0.7388 1.0992 0.0087 0.071 Uiso 1 1 calc R . .
H24C H 0.7940 1.0014 0.0246 0.071 Uiso 1 1 calc R . .
C25 C 0.8282(3) 1.2713(6) 0.0485(4) 0.0273(15) Uani 1 1 d . . .
H25A H 0.8740 1.3112 0.0767 0.033 Uiso 1 1 calc R . .
C26 C 0.7881(3) 0.9003(5) 0.4307(5) 0.0270(16) Uani 1 1 d . . .
C27 C 0.4596(4) 1.2629(6) 0.0628(5) 0.0366(18) Uani 1 1 d . . .
H27A H 0.4461 1.3107 0.1098 0.044 Uiso 1 1 calc R . .
H27B H 0.4149 1.2331 0.0188 0.044 Uiso 1 1 calc R . .
C28 C 0.9822(3) 0.5216(6) 0.3738(5) 0.0292(16) Uani 1 1 d . . .
C30 C 0.5054(3) 1.1717(6) 0.1182(5) 0.0302(16) Uani 1 1 d . . .
C32 C 0.8450(3) 1.1471(6) 0.0686(5) 0.0280(15) Uani 1 1 d . . .
C33 C 0.9190(4) 1.1186(6) 0.0518(5) 0.0452(19) Uani 1 1 d . . .
H33A H 0.9161 1.1282 -0.0172 0.068 Uiso 1 1 calc R . .
H33B H 0.9311 1.0441 0.0706 0.068 Uiso 1 1 calc R . .
H33C H 0.9562 1.1657 0.0915 0.068 Uiso 1 1 calc R . .
C34 C 0.9139(4) 0.5018(6) 0.3088(5) 0.0401(19) Uani 1 1 d . . .
H34A H 0.8970 0.4307 0.2954 0.048 Uiso 1 1 calc R . .
C35 C 0.7756(3) 1.3035(6) 0.1065(5) 0.0330(16) Uani 1 1 d . . .
H35A H 0.7264 1.3115 0.0623 0.040 Uiso 1 1 calc R . .
H35B H 0.7903 1.3722 0.1406 0.040 Uiso 1 1 calc R . .
C36 C 0.5732(3) 1.1855(6) 0.1840(5) 0.0310(16) Uani 1 1 d . . .
H36A H 0.5913 1.2559 0.1981 0.037 Uiso 1 1 calc R . .
C38 C 1.0036(3) 0.6280(6) 0.3901(5) 0.0367(18) Uani 1 1 d . . .
H38A H 1.0491 0.6457 0.4332 0.044 Uiso 1 1 calc R . .
C39 C 1.0299(4) 0.4292(6) 0.4298(5) 0.045(2) Uani 1 1 d . . .
H39A H 1.0397 0.3796 0.3813 0.054 Uiso 1 1 calc R . .
H39B H 1.0765 0.4600 0.4674 0.054 Uiso 1 1 calc R . .

loop_
_atom_site_aniso_label
_atom_site_aniso_U_11
_atom_site_aniso_U_22
_atom_site_aniso_U_33
_atom_site_aniso_U_23
_atom_site_aniso_U_13
_atom_site_aniso_U_12
Co1 0.0321(5) 0.0238(5) 0.0197(4) 0.0005(4) 0.0039(3) 0.0042(4)
Co2 0.0356(5) 0.0308(6) 0.0216(5) 0.0017(4) 0.0055(3) 0.0102(4)
O1 0.039(3) 0.023(3) 0.028(3) -0.005(2) 0.008(2) 0.001(2)
O2 0.030(2) 0.037(3) 0.018(2) 0.003(2) 0.0052(16) -0.002(2)
O3 0.035(2) 0.026(3) 0.021(2) 0.002(2) 0.0045(17) 0.001(2)
O4 0.029(2) 0.026(3) 0.021(2) 0.0050(19) 0.0047(18) -0.0006(17)
O5 0.044(3) 0.026(3) 0.029(3) -0.001(2) 0.005(2) 0.006(2)
O6 0.042(3) 0.036(3) 0.029(3) -0.004(2) 0.009(2) -0.011(2)
O7 0.030(3) 0.030(3) 0.035(3) 0.003(2) 0.003(2) 0.0031(18)
O8 0.038(3) 0.027(3) 0.031(3) 0.003(2) 0.006(2) 0.002(2)
N1 0.031(3) 0.023(3) 0.019(3) 0.002(2) 0.010(2) 0.004(2)
N2 0.031(3) 0.037(4) 0.020(3) 0.002(3) 0.003(2) 0.002(3)
C1 0.062(5) 0.031(4) 0.091(7) 0.003(4) 0.035(5) -0.002(4)
C2 0.096(6) 0.021(4) 0.041(4) 0.003(3) 0.044(4) 0.010(4)
C3 0.090(6) 0.046(5) 0.030(4) 0.003(3) -0.024(4) -0.013(4)
C4 0.085(6) 0.261(16) 0.031(4) -0.006(7) 0.009(4) 0.098(9)
C5 0.111(7) 0.041(5) 0.032(5) 0.005(4) -0.012(5) 0.003(5)
C6 0.117(8) 0.070(7) 0.057(6) 0.000(5) 0.028(6) -0.024(6)
C7 0.316(18) 0.025(6) 0.029(5) 0.001(4) 0.041(8) -0.002(8)
C9 0.138(12) 0.29(2) 0.191(15) -0.082(16) 0.128(12) -0.101(14)
C11 0.033(4) 0.015(4) 0.018(4) 0.000(3) 0.003(3) 0.002(3)
C12 0.037(4) 0.015(4) 0.024(4) 0.002(3) 0.006(3) 0.000(2)
C13 0.086(7) 0.021(6) 0.027(5) 0.000 0.001(5) 0.000
C14 0.049(4) 0.026(4) 0.017(3) -0.005(3) 0.009(3) 0.001(3)
C15 0.028(3) 0.023(4) 0.027(4) -0.005(3) 0.006(3) 0.002(3)
C16 0.039(4) 0.048(5) 0.015(4) 0.001(3) 0.005(3) 0.002(4)
C17 0.045(4) 0.023(4) 0.027(4) -0.004(3) 0.009(3) 0.007(3)
C18 0.064(6) 0.025(6) 0.028(5) 0.000 0.013(4) 0.000
C19 0.031(4) 0.035(4) 0.035(4) 0.002(3) 0.001(3) -0.007(3)
C20 0.027(4) 0.046(5) 0.034(4) -0.003(4) 0.005(3) 0.000(3)
C21 0.035(4) 0.025(4) 0.023(4) -0.003(3) 0.005(3) 0.000(3)
C22 0.040(4) 0.021(4) 0.033(4) 0.005(3) 0.004(3) 0.000(3)
C23 0.023(3) 0.035(4) 0.031(4) 0.002(3) 0.005(3) 0.001(3)
C24 0.101(6) 0.014(4) 0.024(4) -0.005(3) 0.010(4) -0.010(4)
C25 0.037(4) 0.025(4) 0.019(3) -0.007(3) 0.005(3) -0.003(3)
C26 0.031(4) 0.021(4) 0.029(4) 0.004(3) 0.009(3) 0.000(2)
C27 0.052(4) 0.032(4) 0.024(4) -0.007(3) 0.007(3) 0.012(3)
C28 0.037(4) 0.030(4) 0.021(4) 0.008(3) 0.010(3) 0.016(3)
C30 0.033(4) 0.036(4) 0.024(4) -0.001(3) 0.013(3) 0.005(3)
C32 0.036(4) 0.025(4) 0.024(4) 0.008(3) 0.010(3) 0.008(3)
C33 0.065(5) 0.033(4) 0.047(4) 0.005(3) 0.032(4) 0.018(3)
C34 0.056(5) 0.024(4) 0.033(4) -0.006(3) 0.000(3) -0.003(3)
C35 0.045(4) 0.029(4) 0.021(3) -0.003(3) 0.003(3) 0.004(3)
C36 0.039(4) 0.025(4) 0.028(4) -0.003(3) 0.008(3) 0.006(3)
C38 0.023(4) 0.043(5) 0.037(4) 0.014(4) -0.003(3) 0.003(3)
C39 0.059(5) 0.042(5) 0.036(4) 0.012(4) 0.016(4) 0.027(4)

loop_
_atom_type_symbol
_atom_type_description
_atom_type_scat_dispersion_real
_atom_type_scat_dispersion_imag
_atom_type_scat_source
C C 0.0033 0.0016 'International Tables Vol C Tables 4.2.6.8 and 6.1.1.4'
H H 0.0000 0.0000 'International Tables Vol C Tables 4.2.6.8 and 6.1.1.4'
N N 0.0061 0.0033 'International Tables Vol C Tables 4.2.6.8 and 6.1.1.4'
O O 0.0106 0.0060 'International Tables Vol C Tables 4.2.6.8 and 6.1.1.4'
Co Co 0.3494 0.9721 'International Tables Vol C Tables 4.2.6.8 and 6.1.1.4'

loop_
_geom_angle_atom_site_label_1
_geom_angle_atom_site_label_2
_geom_angle_atom_site_label_3
_geom_angle
_geom_angle_site_symmetry_1
_geom_angle_site_symmetry_3
_geom_angle_publ_flag
O4 Co1 O3 157.76(16) 4_645 . ?
O4 Co1 O8 98.93(18) 4_645 . ?
O3 Co1 O8 96.08(18) . . ?
O4 Co1 N1 99.17(19) 4_645 . ?
O3 Co1 N1 92.51(19) . . ?
O8 Co1 N1 105.43(18) . . ?
O4 Co1 O5 87.92(16) 4_645 . ?
O3 Co1 O5 85.22(18) . . ?
O8 Co1 O5 60.65(17) . . ?
N1 Co1 O5 165.43(18) . . ?
O4 Co1 C11 94.12(18) 4_645 . ?
O3 Co1 C11 90.53(19) . . ?
O8 Co1 C11 30.43(18) . . ?
N1 Co1 C11 135.7(2) . . ?
O5 Co1 C11 30.22(17) . . ?
O4 Co1 Co2 79.97(12) 4_645 . ?
O3 Co1 Co2 78.54(11) . . ?
O8 Co1 Co2 117.73(13) . . ?
N1 Co1 Co2 136.52(14) . . ?
O5 Co1 Co2 57.08(12) . . ?
C11 Co1 Co2 87.30(15) . . ?
O7 Co2 O2 158.11(16) . 4_645 ?
O7 Co2 O6 98.49(18) . 4_646 ?
O2 Co2 O6 98.03(19) 4_645 4_646 ?
O7 Co2 N2 98.5(2) . . ?
O2 Co2 N2 90.70(19) 4_645 . ?
O6 Co2 N2 105.64(19) 4_646 . ?
O7 Co2 O1 88.68(17) . 4_646 ?
O2 Co2 O1 86.78(18) 4_645 4_646 ?
O6 Co2 O1 61.23(16) 4_646 4_646 ?
N2 Co2 O1 166.04(19) . 4_646 ?
O7 Co2 C16 93.7(2) . 4_646 ?
O2 Co2 C16 93.3(2) 4_645 4_646 ?
O6 Co2 C16 30.40(19) 4_646 4_646 ?
N2 Co2 C16 135.9(2) . 4_646 ?
O1 Co2 C16 30.83(19) 4_646 4_646 ?
O7 Co2 Co1 80.80(12) . . ?
O2 Co2 Co1 79.06(10) 4_645 . ?
O6 Co2 Co1 116.29(13) 4_646 . ?
N2 Co2 Co1 137.75(16) . . ?
O1 Co2 Co1 55.06(11) 4_646 . ?
C16 Co2 Co1 85.89(16) 4_646 . ?
C16 O1 Co2 82.8(4) . 4_656 ?
C12 O2 Co2 126.8(4) . 4_655 ?
C26 O3 Co1 129.8(4) . . ?
C12 O4 Co1 126.9(4) . 4_655 ?
C11 O5 Co1 84.0(3) . . ?
C16 O6 Co2 94.2(4) . 4_656 ?
C26 O7 Co2 126.3(4) . . ?
C11 O8 Co1 94.4(4) . . ?
C21 N1 C22 116.7(6) . . ?
C21 N1 Co1 123.6(4) . . ?
C22 N1 Co1 118.2(4) . . ?
C19 N2 C20 116.1(6) . . ?
C19 N2 Co2 120.5(5) . . ?
C20 N2 Co2 121.9(4) . . ?
C17 C1 C6 94.9(6) . . ?
C17 C1 H1A 112.8 . . ?
C6 C1 H1A 112.7 . . ?
C17 C1 H1B 112.8 . . ?
C6 C1 H1B 112.8 . . ?
H1A C1 H1B 110.2 . . ?
C35 C2 C14 108.1(6) . . ?
C35 C2 H2A 110.1 . . ?
C14 C2 H2A 110.1 . . ?
C35 C2 H2B 110.1 . . ?
C14 C2 H2B 110.1 . . ?
H2A C2 H2B 108.4 . . ?
C14 C3 H3A 109.5 . . ?
C14 C3 H3B 109.5 . . ?
H3A C3 H3B 109.5 . . ?
C14 C3 H3C 109.5 . . ?
H3A C3 H3C 109.5 . . ?
H3B C3 H3C 109.5 . . ?
C15 C4 H4A 109.5 . . ?
C15 C4 H4B 109.5 . . ?
H4A C4 H4B 109.5 . . ?
C15 C4 H4C 109.5 . . ?
H4A C4 H4C 109.5 . . ?
H4B C4 H4C 109.5 . . ?
C7 C5 H5A 109.5 . . ?
C7 C5 H5B 109.5 . . ?
H5A C5 H5B 109.5 . . ?
C7 C5 H5C 109.5 . . ?
H5A C5 H5C 109.5 . . ?
H5B C5 H5C 109.5 . . ?
C15 C6 C1 106.3(7) . . ?
C15 C6 H6A 110.5 . . ?
C1 C6 H6A 110.5 . . ?
C15 C6 H6B 110.5 . . ?
C1 C6 H6B 110.5 . . ?
H6A C6 H6B 108.7 . . ?
C5 C7 C17 122.2(9) . . ?
C5 C7 C15 120.8(9) . . ?
C17 C7 C15 105.1(7) . . ?
C5 C7 C9 93.6(10) . . ?
C17 C7 C9 104.7(10) . . ?
C15 C7 C9 107.5(10) . . ?
C7 C9 H9A 109.4 . . ?
C7 C9 H9B 109.5 . . ?
H9A C9 H9B 109.5 . . ?
C7 C9 H9C 109.5 . . ?
H9A C9 H9C 109.5 . . ?
H9B C9 H9C 109.5 . . ?
O5 C11 O8 120.9(6) . . ?
O5 C11 C14 119.5(5) . . ?
O8 C11 C14 119.6(6) . . ?
O5 C11 Co1 65.8(3) . . ?
O8 C11 Co1 55.2(3) . . ?
C14 C11 Co1 174.7(5) . . ?
O2 C12 O4 126.2(5) . . ?
O2 C12 C25 116.9(5) . . ?
O4 C12 C25 116.9(5) . . ?
C39 C13 C39 115.5(10) 2_756 . ?
C11 C14 C2 113.7(6) . . ?
C11 C14 C3 108.4(5) . . ?
C2 C14 C3 109.3(6) . . ?
C11 C14 C32 112.0(5) . . ?
C2 C14 C32 102.4(5) . . ?
C3 C14 C32 110.9(6) . . ?
C4 C15 C26 112.7(6) . . ?
C4 C15 C7 105.6(9) . . ?
C26 C15 C7 114.9(6) . . ?
C4 C15 C6 110.2(7) . . ?
C26 C15 C6 116.9(6) . . ?
C7 C15 C6 94.8(7) . . ?
O6 C16 O1 121.7(7) . . ?
O6 C16 C17 119.5(6) . . ?
O1 C16 C17 118.8(6) . . ?
O6 C16 Co2 55.4(4) . 4_656 ?
O1 C16 Co2 66.4(4) . 4_656 ?
C17 C16 Co2 174.7(5) . 4_656 ?
C7 C17 C1 112.5(8) . . ?
C7 C17 C16 111.3(6) . . ?
C1 C17 C16 113.6(6) . . ?
C7 C17 H17A 106.3 . . ?
C1 C17 H17A 106.3 . . ?
C16 C17 H17A 106.3 . . ?
C27 C18 C27 115.3(9) . 2_655 ?
N2 C19 C23 123.2(7) . . ?
N2 C19 H19A 118.4 . . ?
C23 C19 H19A 118.4 . . ?
C36 C20 N2 122.6(6) . . ?
C36 C20 H20A 118.7 . . ?
N2 C20 H20A 118.7 . . ?
N1 C21 C34 123.1(6) . . ?
N1 C21 H21A 118.4 . . ?
C34 C21 H21A 118.5 . . ?
N1 C22 C38 124.8(6) . . ?
N1 C22 H22A 117.6 . . ?
C38 C22 H22A 117.6 . . ?
C19 C23 C30 120.1(6) . . ?
C19 C23 H23A 119.9 . . ?
C30 C23 H23A 119.9 . . ?
C32 C24 H24A 109.5 . . ?
C32 C24 H24B 109.5 . . ?
H24A C24 H24B 109.5 . . ?
C32 C24 H24C 109.5 . . ?
H24A C24 H24C 109.5 . . ?
H24B C24 H24C 109.5 . . ?
C35 C25 C12 114.4(5) . . ?
C35 C25 C32 106.8(5) . . ?
C12 C25 C32 112.7(5) . . ?
C35 C25 H25A 107.5 . . ?
C12 C25 H25A 107.5 . . ?
C32 C25 H25A 107.5 . . ?
O7 C26 O3 123.2(6) . . ?
O7 C26 C15 119.2(6) . . ?
O3 C26 C15 117.5(5) . . ?
C30 C27 C18 112.7(6) . . ?
C30 C27 H27A 109.1 . . ?
C18 C27 H27A 109.1 . . ?
C30 C27 H27B 109.1 . . ?
C18 C27 H27B 109.0 . . ?
H27A C27 H27B 107.8 . . ?
C38 C28 C34 117.3(6) . . ?
C38 C28 C39 121.2(6) . . ?
C34 C28 C39 121.5(7) . . ?
C36 C30 C23 115.0(6) . . ?
C36 C30 C27 124.0(7) . . ?
C23 C30 C27 121.0(6) . . ?
C24 C32 C33 109.7(6) . . ?
C24 C32 C25 111.9(5) . . ?
C33 C32 C25 110.1(5) . . ?
C24 C32 C14 107.7(6) . . ?
C33 C32 C14 115.6(5) . . ?
C25 C32 C14 101.7(5) . . ?
C32 C33 H33A 109.5 . . ?
C32 C33 H33B 109.5 . . ?
H33A C33 H33B 109.5 . . ?
C32 C33 H33C 109.5 . . ?
H33A C33 H33C 109.5 . . ?
H33B C33 H33C 109.5 . . ?
C28 C34 C21 119.3(7) . . ?
C28 C34 H34A 120.3 . . ?
C21 C34 H34A 120.3 . . ?
C25 C35 C2 106.5(5) . . ?
C25 C35 H35A 110.4 . . ?
C2 C35 H35A 110.4 . . ?
C25 C35 H35B 110.4 . . ?
C2 C35 H35B 110.4 . . ?
H35A C35 H35B 108.6 . . ?
C20 C36 C30 122.8(7) . . ?
C20 C36 H36A 118.6 . . ?
C30 C36 H36A 118.6 . . ?
C28 C38 C22 118.8(6) . . ?
C28 C38 H38A 120.6 . . ?
C22 C38 H38A 120.6 . . ?
C13 C39 C28 116.9(6) . . ?
C13 C39 H39A 108.1 . . ?
C28 C39 H39A 108.0 . . ?
C13 C39 H39B 108.1 . . ?
C28 C39 H39B 108.1 . . ?
H39A C39 H39B 107.3 . . ?

loop_
_geom_bond_atom_site_label_1
_geom_bond_atom_site_label_2
_geom_bond_distance
_geom_bond_site_symmetry_2
_geom_bond_publ_flag
Co1 O4 1.981(4) 4_645 ?
Co1 O3 1.990(4) . ?
Co1 O8 2.056(5) . ?
Co1 N1 2.074(5) . ?
Co1 O5 2.291(5) . ?
Co1 C11 2.498(6) . ?
Co1 Co2 2.9477(10) . ?
Co2 O7 2.006(4) . ?
Co2 O2 2.016(4) 4_645 ?
Co2 O6 2.037(5) 4_646 ?
Co2 N2 2.059(6) . ?
Co2 O1 2.279(5) 4_646 ?
Co2 C16 2.468(8) 4_646 ?
O1 C16 1.275(8) . ?
O1 Co2 2.279(5) 4_656 ?
O2 C12 1.244(7) . ?
O2 Co2 2.016(4) 4_655 ?
O3 C26 1.281(7) . ?
O4 C12 1.259(7) . ?
O4 Co1 1.981(4) 4_655 ?
O5 C11 1.264(7) . ?
O6 C16 1.253(8) . ?
O6 Co2 2.037(5) 4_656 ?
O7 C26 1.273(7) . ?
O8 C11 1.269(7) . ?
N1 C21 1.311(8) . ?
N1 C22 1.314(8) . ?
N2 C19 1.341(7) . ?
N2 C20 1.361(9) . ?
C1 C17 1.515(10) . ?
C1 C6 1.691(11) . ?
C1 H1A 0.9700 . ?
C1 H1B 0.9700 . ?
C2 C35 1.527(9) . ?
C2 C14 1.534(10) . ?
C2 H2A 0.9700 . ?
C2 H2B 0.9700 . ?
C3 C14 1.555(9) . ?
C3 H3A 0.9600 . ?
C3 H3B 0.9600 . ?
C3 H3C 0.9600 . ?
C4 C15 1.494(9) . ?
C4 H4A 0.9600 . ?
C4 H4B 0.9600 . ?
C4 H4C 0.9600 . ?
C5 C7 1.434(12) . ?
C5 H5A 0.9600 . ?
C5 H5B 0.9600 . ?
C5 H5C 0.9600 . ?
C6 C15 1.551(11) . ?
C6 H6A 0.9700 . ?
C6 H6B 0.9700 . ?
C7 C17 1.503(10) . ?
C7 C15 1.510(12) . ?
C9 H9A 0.9600 . ?
C9 H9B 0.9600 . ?
C9 H9C 0.9600 . ?
C11 C14 1.489(9) . ?
C12 C25 1.547(8) . ?
C13 C39 1.501(10) 2_756 ?
C13 C39 1.501(10) . ?
C14 C32 1.588(8) . ?
C15 C26 1.498(8) . ?
C16 C17 1.577(10) . ?
C16 Co2 2.468(8) 4_656 ?
C17 H17A 0.9800 . ?
C18 C27 1.566(9) . ?
C18 C27 1.566(9) 2_655 ?
C19 C23 1.377(9) . ?
C19 H19A 0.9300 . ?
C20 C36 1.343(9) . ?
C20 H20A 0.9300 . ?
C21 C34 1.404(9) . ?
C21 H21A 0.9300 . ?
C22 C38 1.388(9) . ?
C22 H22A 0.9300 . ?
C23 C30 1.404(10) . ?
C23 H23A 0.9300 . ?
C24 C32 1.512(9) . ?
C24 H24A 0.9600 . ?
C24 H24B 0.9600 . ?
C24 H24C 0.9600 . ?
C25 C35 1.512(8) . ?
C25 C32 1.564(9) . ?
C25 H25A 0.9800 . ?
C27 C30 1.492(9) . ?
C27 H27A 0.9700 . ?
C27 H27B 0.9700 . ?
C28 C38 1.367(10) . ?
C28 C34 1.382(9) . ?
C28 C39 1.523(9) . ?
C30 C36 1.369(9) . ?
C32 C33 1.534(9) . ?
C33 H33A 0.9600 . ?
C33 H33B 0.9600 . ?
C33 H33C 0.9600 . ?
C34 H34A 0.9300 . ?
C35 H35A 0.9700 . ?
C35 H35B 0.9700 . ?
C36 H36A 0.9300 . ?
C38 H38A 0.9300 . ?
C39 H39A 0.9700 . ?
C39 H39B 0.9700 . ?
